data_7219137
loop_
_publ_author_name
'Tenorio Clavijo, Juan Carlos'
'Guimar\~aes, Freddy Fernandes'
'Ellena, Javier'
'Martins, Felipe Terra'

_publ_section_title
;
 Isostructurality and the conformational role of the
 2&#x2032;,3&#x2032;-moieties in the diversity of lamivudine crystal forms
 probed in halide salts
;
_journal_issue 28
_journal_name_full CrystEngComm
_journal_page_first 5187
_journal_paper_doi 10.1039/C4CE02373K
_journal_volume 17
_journal_year 2015
_chemical_absolute_configuration '2R 5S'
_chemical_compound_source 'Polymorph Screening'
_chemical_formula_moiety 'C8 H12 N3 O3 S, Cl'
_chemical_formula_sum 'C8 H12 Cl N3 O3 S'
_chemical_formula_weight 265.72
_chemical_name_common 'lamivudine hydrochloride'
_chemical_name_systematic
;
 4-amino-1-[(2R,5S)-2-(hydroxymethyl)-1,3-oxathiolan-5-yl]-(1H)-pyrimidin-2-one hydrochloride
;
_space_group_IT_number 4
_symmetry_cell_setting monoclinic
_symmetry_Int_Tables_number 4
_symmetry_space_group_name_Hall 'P 2yb'
_symmetry_space_group_name_H-M 'P 1 21 1'
_atom_sites_solution_hydrogens geom
_atom_sites_solution_primary direct
_atom_sites_solution_secondary difmap
_audit_creation_date 2013-03-07T10:18:56-00:00
_audit_creation_method 'WinGX routine CIF_UPDATE'
_audit_update_record
;
2014-11-26 deposited with the CCDC.
2014-12-18 downloaded from the CCDC.
;
_cell_angle_alpha 90
_cell_angle_beta 115.577(8)
_cell_angle_gamma 90
_cell_formula_units_Z 2
_cell_length_a 6.0770(7)
_cell_length_b 16.324(2)
_cell_length_c 6.3440(7)
_cell_measurement_reflns_used 911
_cell_measurement_temperature 293(2)
_cell_measurement_theta_max 25.35
_cell_measurement_theta_min 3.395
_cell_volume 567.66(12)
_computing_cell_refinement 'HKL Scalepack (Otwinowski & Minor 1997)'
_computing_data_collection 'Collect (Bruker AXS BV, 1997-2004)'
_computing_data_reduction 'HKL Denzo and Scalepack (Otwinowski & Minor 1997)'
_computing_structure_refinement 'SHELXL-97 (Sheldrick, 2008)'
_diffrn_ambient_temperature 293(2)
_diffrn_detector 'CCD plate'
_diffrn_detector_area_resol_mean 9
_diffrn_measured_fraction_theta_full 0.966
_diffrn_measured_fraction_theta_max 0.966
_diffrn_measurement_device '95mm CCD camera on \k-goniostat'
_diffrn_measurement_device_type KappaCCD
_diffrn_measurement_method 'CCD rotation images, thick slices'
_diffrn_orient_matrix_type 'by Bruker AXS Collect from scalepack cell'
_diffrn_orient_matrix_UB_11 0.172845
_diffrn_orient_matrix_UB_12 -0.97596E-2
_diffrn_orient_matrix_UB_13 0.115209
_diffrn_orient_matrix_UB_21 0.579782E-1
_diffrn_orient_matrix_UB_22 0.226525E-1
_diffrn_orient_matrix_UB_23 -0.113647
_diffrn_orient_matrix_UB_31 0.66618E-2
_diffrn_orient_matrix_UB_32 0.560736E-1
_diffrn_orient_matrix_UB_33 0.65963E-1
_diffrn_radiation_monochromator graphite
_diffrn_radiation_probe x-ray
_diffrn_radiation_type MoK\a
_diffrn_radiation_wavelength 0.71073
_diffrn_reflns_av_R_equivalents 0.0446
_diffrn_reflns_av_unetI/netI 0.0622
_diffrn_reflns_limit_h_max 7
_diffrn_reflns_limit_h_min -7
_diffrn_reflns_limit_k_max 19
_diffrn_reflns_limit_k_min -18
_diffrn_reflns_limit_l_max 7
_diffrn_reflns_limit_l_min -7
_diffrn_reflns_number 4301
_diffrn_reflns_theta_full 24.7
_diffrn_reflns_theta_max 24.7
_diffrn_reflns_theta_min 3.88
_diffrn_source 'Enraf Nonius FR590'
_exptl_absorpt_coefficient_mu 0.516
_exptl_absorpt_correction_type none
_exptl_crystal_colour colourless
_exptl_crystal_density_diffrn 1.555
_exptl_crystal_density_method 'not measured'
_exptl_crystal_description plate
_exptl_crystal_F_000 276
_exptl_crystal_size_max 0.604
_exptl_crystal_size_mid 0.347
_exptl_crystal_size_min 0.109
_refine_diff_density_max 0.428
_refine_diff_density_min -0.323
_refine_diff_density_rms 0.075
_refine_ls_abs_structure_details 'Flack H D (1983), Acta Cryst. A39, 876-881'
_refine_ls_abs_structure_Flack 0.16(18)
_refine_ls_extinction_method none
_refine_ls_goodness_of_fit_ref 1.069
_refine_ls_hydrogen_treatment constr
_refine_ls_matrix_type full
_refine_ls_number_parameters 146
_refine_ls_number_reflns 1731
_refine_ls_number_restraints 1
_refine_ls_restrained_S_all 1.069
_refine_ls_R_factor_all 0.0857
_refine_ls_R_factor_gt 0.0635
_refine_ls_shift/su_max 0.032
_refine_ls_shift/su_mean 0.002
_refine_ls_structure_factor_coef Fsqd
_refine_ls_weighting_details 'calc w=1/[\s^2^(Fo^2^)+(0.1036P)^2^+0.1924P] where P=(Fo^2^+2Fc^2^)/3'
_refine_ls_weighting_scheme calc
_refine_ls_wR_factor_gt 0.1566
_refine_ls_wR_factor_ref 0.1754
_reflns_number_gt 1356
_reflns_number_total 1731
_reflns_threshold_expression >2\s(I)
_cod_data_source_file c4ce02373k1.cif
_cod_data_source_block clohcl
_cod_depositor_comments 'Adding full bibliography for 7219133--7219137.cif.'
_cod_original_sg_symbol_H-M P21
_cod_database_code 7219137

loop_
_symmetry_equiv_pos_as_xyz
'x, y, z'
'-x, y+1/2, -z'

loop_
_atom_site_label
_atom_site_type_symbol
_atom_site_fract_x
_atom_site_fract_y
_atom_site_fract_z
_atom_site_U_iso_or_equiv
_atom_site_adp_type
_atom_site_occupancy
_atom_site_symmetry_multiplicity
_atom_site_calc_flag
_atom_site_refinement_flags
Cl1 Cl 0.8488(3) -0.09189(10) 1.1628(3) 0.0633(5) Uani 1 1 d .
S3' S 1.0213(5) 0.29795(13) 0.2737(4) 0.0798(7) Uani 1 1 d .
O1' O 0.8725(9) 0.1471(3) 0.1339(7) 0.0570(12) Uani 1 1 d .
N3 N 0.7397(11) 0.0002(3) 0.6886(9) 0.0541(13) Uani 1 1 d .
H3 H 0.7977 -0.024 0.822 0.065 Uiso 1 1 calc R
N1 N 0.7863(10) 0.0908(3) 0.4288(9) 0.0493(13) Uani 1 1 d .
O2 O 1.1007(10) 0.0649(3) 0.7848(9) 0.0678(13) Uani 1 1 d .
O5' O 0.4700(13) 0.2525(5) -0.0338(14) 0.105(2) Uani 1 1 d .
H5'O H 0.4047 0.2977 -0.0597 0.158 Uiso 1 1 calc R
C6 C 0.5537(13) 0.0776(4) 0.2757(12) 0.0540(16) Uani 1 1 d .
H6 H 0.4898 0.1056 0.1341 0.065 Uiso 1 1 calc R
C2 C 0.8944(13) 0.0537(4) 0.6444(12) 0.0517(15) Uani 1 1 d .
C4 C 0.5101(13) -0.0162(4) 0.5411(12) 0.0531(15) Uani 1 1 d .
N4 N 0.3862(13) -0.0693(4) 0.6058(11) 0.0706(17) Uani 1 1 d .
H4NX H 0.4546 -0.0924 0.7408 0.085 Uiso 1 1 calc R
H4NY H 0.2375 -0.0808 0.5129 0.085 Uiso 1 1 calc R
C5 C 0.4104(12) 0.0243(4) 0.3230(11) 0.0546(15) Uani 1 1 d .
H5 H 0.2504 0.0147 0.2148 0.065 Uiso 1 1 calc R
C2' C 0.9185(16) 0.2367(4) 0.4468(13) 0.068(2) Uani 1 1 d .
H2'X H 1.0188 0.2455 0.6122 0.081 Uiso 1 1 calc R
H2'Y H 0.75 0.2489 0.4117 0.081 Uiso 1 1 calc R
C1' C 0.9448(12) 0.1497(4) 0.3762(11) 0.0524(15) Uani 1 1 d .
H1' H 1.1156 0.1325 0.4585 0.063 Uiso 1 1 calc R
C4' C 0.8837(13) 0.2256(4) 0.0374(12) 0.0580(17) Uani 1 1 d .
H4' H 0.9897 0.2207 -0.0425 0.07 Uiso 1 1 calc R
C5' C 0.6344(16) 0.2476(7) -0.1399(14) 0.082(2) Uani 1 1 d .
H5'X H 0.6396 0.2999 -0.2102 0.098 Uiso 1 1 calc R
H5'Y H 0.5772 0.2065 -0.2625 0.098 Uiso 1 1 calc R

loop_
_atom_site_aniso_label
_atom_site_aniso_U_11
_atom_site_aniso_U_22
_atom_site_aniso_U_33
_atom_site_aniso_U_23
_atom_site_aniso_U_13
_atom_site_aniso_U_12
Cl1 0.0722(11) 0.0543(9) 0.0635(10) 0.0073(8) 0.0294(9) -0.0026(8)
S3' 0.1156(19) 0.0642(11) 0.0770(13) -0.0123(9) 0.0581(14) -0.0295(11)
O1' 0.077(3) 0.049(2) 0.052(3) -0.0014(19) 0.034(2) 0.000(2)
N3 0.057(3) 0.054(3) 0.047(3) 0.008(2) 0.018(3) 0.000(2)
N1 0.049(3) 0.045(3) 0.054(3) 0.000(2) 0.022(3) 0.001(2)
O2 0.064(3) 0.074(3) 0.054(3) 0.009(2) 0.014(3) -0.005(3)
O5' 0.089(4) 0.118(6) 0.122(5) 0.058(5) 0.058(4) 0.041(4)
C6 0.055(4) 0.057(4) 0.047(4) 0.011(3) 0.019(3) 0.010(3)
C2 0.055(4) 0.047(4) 0.047(4) 0.005(3) 0.017(3) 0.001(3)
C4 0.060(4) 0.046(3) 0.055(4) 0.000(3) 0.026(4) 0.002(3)
N4 0.065(4) 0.076(4) 0.060(4) 0.014(3) 0.016(3) -0.005(3)
C5 0.050(4) 0.053(4) 0.053(4) 0.004(3) 0.015(3) 0.004(3)
C2' 0.099(6) 0.055(4) 0.063(4) -0.023(3) 0.047(4) -0.025(4)
C1' 0.055(4) 0.053(4) 0.048(3) 0.008(3) 0.021(3) -0.003(3)
C4' 0.070(5) 0.055(4) 0.057(4) 0.004(3) 0.035(4) -0.001(3)
C5' 0.077(6) 0.100(7) 0.071(5) 0.024(5) 0.035(5) 0.003(5)

loop_
_atom_type_symbol
_atom_type_description
_atom_type_scat_dispersion_real
_atom_type_scat_dispersion_imag
_atom_type_scat_source
C C 0.0033 0.0016 'International Tables Vol C Tables 4.2.6.8 and 6.1.1.4'
H H 0 0 'International Tables Vol C Tables 4.2.6.8 and 6.1.1.4'
N N 0.0061 0.0033 'International Tables Vol C Tables 4.2.6.8 and 6.1.1.4'
O O 0.0106 0.006 'International Tables Vol C Tables 4.2.6.8 and 6.1.1.4'
Cl Cl 0.1484 0.1585 'International Tables Vol C Tables 4.2.6.8 and 6.1.1.4'
S S 0.1246 0.1234 'International Tables Vol C Tables 4.2.6.8 and 6.1.1.4'

loop_
_exptl_crystal_face_index_h
_exptl_crystal_face_index_k
_exptl_crystal_face_index_l
_exptl_crystal_face_perp_dist
0 -1 0 0.047
0 1 0 0.062
1 0 0 0.352
-1 0 0 0.252
1 0 1 0.47
-1 0 -1 0.444
1 0 -1 0.024
-1 0 1 0.027

loop_
_geom_angle_atom_site_label_1
_geom_angle_atom_site_label_2
_geom_angle_atom_site_label_3
_geom_angle
C2' S3' C4' 89.1(3)
C1' O1' C4' 113.0(5)
C4 N3 C2 125.3(5)
C4 N3 H3 117.4
C2 N3 H3 117.4
C6 N1 C2 123.4(6)
C6 N1 C1' 121.3(5)
C2 N1 C1' 115.3(5)
C5' O5' H5'O 109.5
N1 C6 C5 121.4(6)
N1 C6 H6 119.3
C5 C6 H6 119.3
O2 C2 N1 124.7(6)
O2 C2 N3 121.7(6)
N1 C2 N3 113.6(6)
N3 C4 N4 118.6(6)
N3 C4 C5 118.1(6)
N4 C4 C5 123.3(7)
C4 N4 H4NX 120
C4 N4 H4NY 120
H4NX N4 H4NY 120
C6 C5 C4 118.2(6)
C6 C5 H5 120.9
C4 C5 H5 120.9
C1' C2' S3' 103.5(4)
C1' C2' H2'X 111.1
S3' C2' H2'X 111.1
C1' C2' H2'Y 111.1
S3' C2' H2'Y 111.1
H2'X C2' H2'Y 109
O1' C1' N1 107.3(5)
O1' C1' C2' 109.1(5)
N1 C1' C2' 112.0(5)
O1' C1' H1' 109.5
N1 C1' H1' 109.5
C2' C1' H1' 109.5
O1' C4' C5' 108.5(6)
O1' C4' S3' 108.7(4)
C5' C4' S3' 115.2(6)
O1' C4' H4' 108.1
C5' C4' H4' 108.1
S3' C4' H4' 108.1
O5' C5' C4' 110.4(7)
O5' C5' H5'X 109.6
C4' C5' H5'X 109.6
O5' C5' H5'Y 109.6
C4' C5' H5'Y 109.6
H5'X C5' H5'Y 108.1

loop_
_geom_bond_atom_site_label_1
_geom_bond_atom_site_label_2
_geom_bond_distance
S3' C2' 1.785(7)
S3' C4' 1.805(7)
O1' C1' 1.405(7)
O1' C4' 1.435(8)
N3 C4 1.329(8)
N3 C2 1.398(9)
N3 H3 0.86
N1 C6 1.343(9)
N1 C2 1.376(8)
N1 C1' 1.497(8)
O2 C2 1.198(8)
O5' C5' 1.428(10)
O5' H5'O 0.82
C6 C5 1.353(10)
C6 H6 0.93
C4 N4 1.324(9)
C4 C5 1.413(10)
N4 H4NX 0.86
N4 H4NY 0.86
C5 H5 0.93
C2' C1' 1.519(10)
C2' H2'X 0.97
C2' H2'Y 0.97
C1' H1' 0.98
C4' C5' 1.489(11)
C4' H4' 0.98
C5' H5'X 0.97
C5' H5'Y 0.97

loop_
_geom_torsion_atom_site_label_1
_geom_torsion_atom_site_label_2
_geom_torsion_atom_site_label_3
_geom_torsion_atom_site_label_4
_geom_torsion
C2 N1 C6 C5 -1.6(10)
C1' N1 C6 C5 180.0(6)
C6 N1 C2 O2 -179.4(7)
C1' N1 C2 O2 -0.9(9)
C6 N1 C2 N3 0.5(9)
C1' N1 C2 N3 179.0(5)
C4 N3 C2 O2 -179.1(7)
C4 N3 C2 N1 1.0(9)
C2 N3 C4 N4 179.0(6)
C2 N3 C4 C5 -1.3(10)
N1 C6 C5 C4 1.2(10)
N3 C4 C5 C6 0.1(9)
N4 C4 C5 C6 179.8(7)
C4' S3' C2' C1' 36.4(6)
C4' O1' C1' N1 143.4(5)
C4' O1' C1' C2' 21.9(7)
C6 N1 C1' O1' -32.8(8)
C2 N1 C1' O1' 148.6(5)
C6 N1 C1' C2' 86.9(7)
C2 N1 C1' C2' -91.7(7)
S3' C2' C1' O1' -39.9(7)
S3' C2' C1' N1 -158.5(5)
C1' O1' C4' C5' -119.6(6)
C1' O1' C4' S3' 6.4(6)
C2' S3' C4' O1' -26.0(5)
C2' S3' C4' C5' 95.9(6)
O1' C4' C5' O5' 60.8(9)
S3' C4' C5' O5' -61.2(9)
